data_7027061
loop_
_publ_author_name
'Senge, Mathias O.'
'Gerstung, Vanessa'
'Ruhlandt-Senge, Karin'
'Runge, Steffen'
'Lehmann, Ingo'

_publ_section_title
;
 Non-planar porphyrins with mixed substituent pattern: bromination and
 formylation of ethyl-substituted tetraphenylporphyrins and
 tetraalkylporphyrins
;
_journal_issue 24
_journal_name_full 'Journal of the Chemical Society, Dalton Transactions'
_journal_page_first 4187
_journal_paper_doi 10.1039/a806460a
_journal_year 1998
_chemical_formula_moiety
; 
 [C48 H34 Br6 N4]2[C2 F3 O2].2(C1 H1 Cl3)
;
_chemical_formula_sum 'C54 H36 Br6 Cl6 F6 N4 O4'
_chemical_formula_weight 1611.03
_chemical_melting_point ?
_chemical_name_systematic
; 
 2,3,7,8,12,13-Hexabromo-17,18-diethyl-22,24-dihydro-
 5,10,15,20-tetraphenylporphyrin ditrifluoroacetate
;
_space_group_IT_number 62
_symmetry_cell_setting orthorhombic
_symmetry_space_group_name_Hall '-P 2ac 2n'
_symmetry_space_group_name_H-M 'P n m a'
_atom_sites_solution_hydrogens geom
_atom_sites_solution_primary direct
_atom_sites_solution_secondary difmap
_audit_creation_method SHELXL-97
_cell_angle_alpha 90.00
_cell_angle_beta 90.00
_cell_angle_gamma 90.00
_cell_formula_units_Z 4
_cell_length_a 15.803(9)
_cell_length_b 19.024(5)
_cell_length_c 19.652(9)
_cell_measurement_reflns_used 45
_cell_measurement_temperature 130(2)
_cell_measurement_theta_max 45
_cell_measurement_theta_min 41
_cell_volume 5908(5)
_computing_cell_refinement 'Siemens P3'
_computing_data_collection 'Siemens P3'
_computing_data_reduction 'XDISK, Shelxtl-Plus (Siemens, 1994)'
_computing_molecular_graphics 'XP, Shelxtl-Plus (Siemens, 1994)'
_computing_publication_material 'SHELXL-97 (Sheldrick, 1997)'
_computing_structure_refinement 'SHELXL-97 (Sheldrick, 1997)'
_computing_structure_solution 'SHELXS-97 (Sheldrick, 1990)'
_diffrn_ambient_temperature 130(2)
_diffrn_detector_area_resol_mean n/a
_diffrn_measured_fraction_theta_full 0.999
_diffrn_measured_fraction_theta_max 0.999
_diffrn_measurement_device_type 'Siemens P4/RA'
_diffrn_measurement_method 2theta-theta
_diffrn_radiation_monochromator Ni-filter
_diffrn_radiation_source 'rotating anode'
_diffrn_radiation_type CuK\a
_diffrn_radiation_wavelength 1.54178
_diffrn_reflns_av_R_equivalents 0.0784
_diffrn_reflns_av_sigmaI/netI 0.0416
_diffrn_reflns_limit_h_max 17
_diffrn_reflns_limit_h_min 0
_diffrn_reflns_limit_k_max 20
_diffrn_reflns_limit_k_min 0
_diffrn_reflns_limit_l_max 21
_diffrn_reflns_limit_l_min 0
_diffrn_reflns_number 4370
_diffrn_reflns_theta_full 56.44
_diffrn_reflns_theta_max 56.44
_diffrn_reflns_theta_min 3.23
_diffrn_standards_decay_% <1
_diffrn_standards_interval_count 198
_diffrn_standards_number 2
_exptl_absorpt_coefficient_mu 7.990
_exptl_absorpt_correction_T_max 0.3803
_exptl_absorpt_correction_T_min 0.1423
_exptl_absorpt_correction_type 'empirical, XABS2'
_exptl_absorpt_process_details '(Parkin et al., 1994)'
_exptl_crystal_colour 'metallic green'
_exptl_crystal_density_diffrn 1.811
_exptl_crystal_density_meas ?
_exptl_crystal_density_method 'not measured'
_exptl_crystal_description parallelepiped
_exptl_crystal_F_000 3144
_exptl_crystal_size_max 0.40
_exptl_crystal_size_mid 0.15
_exptl_crystal_size_min 0.15
_refine_diff_density_max 2.233
_refine_diff_density_min -1.289
_refine_diff_density_rms 0.168
_refine_ls_extinction_method none
_refine_ls_goodness_of_fit_ref 1.182
_refine_ls_hydrogen_treatment constr
_refine_ls_matrix_type full
_refine_ls_number_parameters 318
_refine_ls_number_reflns 4046
_refine_ls_number_restraints 13
_refine_ls_restrained_S_all 1.185
_refine_ls_R_factor_all 0.1020
_refine_ls_R_factor_gt 0.0764
_refine_ls_shift/su_max 0.001
_refine_ls_shift/su_mean 0.000
_refine_ls_structure_factor_coef Fsqd
_refine_ls_weighting_details 'calc w=1/[\s^2^(Fo^2^)+(0.0929P)^2^+59.7290P] where P=(Fo^2^+2Fc^2^)/3'
_refine_ls_weighting_scheme calc
_refine_ls_wR_factor_gt 0.1953
_refine_ls_wR_factor_ref 0.2106
_reflns_number_gt 2994
_reflns_number_total 4046
_reflns_threshold_expression >2sigma(I)
_cod_data_source_file 806460asup1.cif
_cod_data_source_block ms405
_cod_depositor_comments
;
The following automatic conversions were performed:

'_chemical_melting_point' value 'n/d' was changed to '?' - the value
is undefined or not given.

Automatic conversion script
Id: cif_fix_values 1891 2012-01-12 08:04:46Z andrius 

The following automatic conversions were performed:

'_exptl_crystal_density_meas' value 'n/d' was changed to '?' - the
value is perceived as not measured.

Automatic conversion script
Id: cif_fix_values 3008 2015-01-20 13:52:24Z robertas 

The following automatic conversions were performed:

data name '_atom_site_symmetry_multiplicit' was replaced with
'_atom_site_symmetry_multiplicity' as specified in the replacement
file 'data/replacement-values/replacement_tags.lst'.

Automatic conversion script
Id: cif_correct_tags 9268 2022-04-12 08:56:07Z antanas 
;
_cod_original_sg_symbol_H-M Pnma
_cod_database_code 7027061

loop_
_symmetry_equiv_pos_as_xyz
'x, y, z'
'-x+1/2, -y, z+1/2'
'-x, y+1/2, -z'
'x+1/2, -y+1/2, -z+1/2'
'-x, -y, -z'
'x-1/2, y, -z-1/2'
'x, -y-1/2, z'
'-x-1/2, y-1/2, z-1/2'

loop_
_atom_site_label
_atom_site_type_symbol
_atom_site_fract_x
_atom_site_fract_y
_atom_site_fract_z
_atom_site_U_iso_or_equiv
_atom_site_adp_type
_atom_site_occupancy
_atom_site_symmetry_multiplicity
_atom_site_calc_flag
_atom_site_refinement_flags
N21 N -0.0468(8) 0.2500 0.9130(6) 0.022(3) Uani 1 2 d S
H21 H -0.1025 0.2500 0.9139 0.026 Uiso 1 2 calc SR
N22 N -0.1481(5) 0.1347(4) 0.9781(4) 0.0222(19) Uani 1 1 d .
H22 H -0.1248 0.1691 1.0014 0.027 Uiso 1 1 calc R
N23 N -0.2574(8) 0.2500 1.0411(6) 0.027(3) Uani 1 2 d S
H23 H -0.2425 0.2500 0.9979 0.032 Uiso 1 2 calc SR
C3 C 0.0886(7) 0.2137(5) 0.9181(5) 0.025(2) Uani 1 1 d .
C4 C 0.0028(6) 0.1910(5) 0.9123(5) 0.022(2) Uani 1 1 d .
C5 C -0.0312(7) 0.1230(5) 0.8996(5) 0.023(2) Uani 1 1 d .
C6 C -0.1133(7) 0.1048(5) 0.9223(5) 0.023(2) Uani 1 1 d .
C7 C -0.1712(7) 0.0532(5) 0.8982(5) 0.026(2) Uani 1 1 d .
C8 C -0.2392(7) 0.0540(5) 0.9419(5) 0.024(2) Uani 1 1 d .
C9 C -0.2246(7) 0.1042(5) 0.9939(5) 0.025(2) Uani 1 1 d .
C10 C -0.2727(7) 0.1217(5) 1.0517(5) 0.024(2) Uani 1 1 d .
C11 C -0.2703(6) 0.1905(5) 1.0785(5) 0.024(2) Uani 1 1 d .
C12 C -0.2857(7) 0.2133(5) 1.1469(5) 0.025(2) Uani 1 1 d .
C31 C 0.1699(8) 0.1638(6) 0.9408(6) 0.039(2) Uiso 1 1 d .
H31A H 0.1811 0.1289 0.9045 0.047 Uiso 1 1 calc R
H31B H 0.2209 0.1936 0.9456 0.047 Uiso 1 1 calc R
C32 C 0.1554(8) 0.1300(6) 0.9998(6) 0.039(2) Uiso 1 1 d .
H32A H 0.2048 0.1012 1.0115 0.059 Uiso 1 1 calc R
H32B H 0.1056 0.0996 0.9949 0.059 Uiso 1 1 calc R
H32C H 0.1452 0.1644 1.0360 0.059 Uiso 1 1 calc R
Br7 Br -0.16698(8) 0.00668(6) 0.81541(6) 0.0350(4) Uani 1 1 d .
Br8 Br -0.34118(7) 0.00617(6) 0.92778(6) 0.0324(4) Uani 1 1 d .
Br12 Br -0.28653(8) 0.15916(6) 1.22463(6) 0.0356(4) Uani 1 1 d .
C51 C 0.0215(7) 0.0754(5) 0.8590(5) 0.024(2) Uiso 1 1 d .
C52 C 0.0299(7) 0.0045(6) 0.8767(5) 0.032(3) Uiso 1 1 d .
H52 H 0.0022 -0.0134 0.9160 0.038 Uiso 1 1 calc R
C53 C 0.0788(7) -0.0393(6) 0.8368(6) 0.035(3) Uiso 1 1 d .
H53 H 0.0847 -0.0873 0.8491 0.042 Uiso 1 1 calc R
C54 C 0.1189(8) -0.0148(6) 0.7797(6) 0.038(3) Uiso 1 1 d .
H54 H 0.1529 -0.0455 0.7531 0.046 Uiso 1 1 calc R
C55 C 0.1096(7) 0.0544(6) 0.7611(6) 0.034(3) Uiso 1 1 d .
H55 H 0.1361 0.0712 0.7209 0.041 Uiso 1 1 calc R
C56 C 0.0624(7) 0.0994(6) 0.8001(5) 0.028(3) Uiso 1 1 d .
H56 H 0.0572 0.1473 0.7871 0.034 Uiso 1 1 calc R
C101 C -0.3258(7) 0.0685(5) 1.0851(5) 0.026(2) Uiso 1 1 d .
C102 C -0.4077(7) 0.0853(6) 1.1054(5) 0.030(3) Uiso 1 1 d .
H102 H -0.4301 0.1307 1.0966 0.036 Uiso 1 1 calc R
C103 C -0.4564(8) 0.0354(6) 1.1387(6) 0.034(3) Uiso 1 1 d .
H103 H -0.5117 0.0469 1.1541 0.041 Uiso 1 1 calc R
C104 C -0.4242(8) -0.0309(6) 1.1492(6) 0.037(3) Uiso 1 1 d .
H104 H -0.4587 -0.0657 1.1698 0.044 Uiso 1 1 calc R
C105 C -0.3427(7) -0.0476(6) 1.1303(5) 0.031(3) Uiso 1 1 d .
H105 H -0.3205 -0.0930 1.1398 0.038 Uiso 1 1 calc R
C106 C -0.2938(7) 0.0017(5) 1.0978(5) 0.025(2) Uiso 1 1 d .
H106 H -0.2379 -0.0099 1.0840 0.031 Uiso 1 1 calc R
C1S C 0.0029(13) 0.2500 0.5864(8) 0.096(9) Uani 1 2 d SD
Cl1S Cl 0.0470(9) 0.1776(6) 0.5541(6) 0.127(4) Uiso 0.50 1 d PD
Cl1' Cl -0.0426(12) 0.1923(9) 0.5287(9) 0.191(7) Uiso 0.50 1 d PD
Cl2S Cl -0.0612(8) 0.2500 0.6551(7) 0.180(6) Uani 1 2 d SD
C2S C -0.6278(8) 0.2500 1.1529(12) 0.096(10) Uani 1 2 d SD
Cl3S Cl -0.6632(5) 0.1746(3) 1.1140(4) 0.149(3) Uani 1 1 d D
Cl4S Cl -0.5195(6) 0.2500 1.1493(4) 0.117(3) Uani 1 2 d SD
C1A C -0.2706(14) 0.2265(11) 0.8531(11) 0.051(8) Uani 0.50 1 d PD
C2A C -0.2343(14) 0.2500 0.7819(13) 0.095(9) Uiso 1 2 d SD
O1A O -0.3327(13) 0.1873(12) 0.8563(12) 0.083(7) Uani 0.50 1 d PD
O2A O -0.2272(9) 0.2500 0.8997(6) 0.051(3) Uani 1 2 d SD
F1A F -0.2860(16) 0.2198(14) 0.7379(11) 0.140(12) Uani 0.50 1 d PD
F2A F -0.230(2) 0.1861(9) 0.7587(16) 0.148(11) Uiso 0.50 1 d PD
F3A F -0.1675(13) 0.2080(11) 0.7777(11) 0.098(7) Uiso 0.50 1 d PD
C3A C 0.4649(10) 0.2500 0.4023(8) 0.031(4) Uani 1 2 d SD
C4A C 0.5250(13) 0.2500 0.3442(9) 0.062(6) Uani 1 2 d SD
O3A O 0.4453(6) 0.1917(4) 0.4247(4) 0.049(2) Uani 1 1 d D
F4A F 0.6049(11) 0.2500 0.3632(9) 0.128(7) Uani 1 2 d SD
F5A F 0.5186(8) 0.1950(4) 0.3041(4) 0.102(4) Uani 1 1 d D

loop_
_atom_site_aniso_label
_atom_site_aniso_U_11
_atom_site_aniso_U_22
_atom_site_aniso_U_33
_atom_site_aniso_U_23
_atom_site_aniso_U_13
_atom_site_aniso_U_12
N21 0.016(7) 0.021(7) 0.029(7) 0.000 0.004(5) 0.000
N22 0.022(5) 0.018(4) 0.027(5) -0.004(4) 0.001(4) -0.001(4)
N23 0.030(8) 0.022(7) 0.029(7) 0.000 0.012(6) 0.000
C3 0.026(6) 0.020(5) 0.030(6) 0.003(5) 0.000(5) 0.001(5)
C4 0.020(6) 0.020(5) 0.025(5) 0.000(4) 0.001(5) 0.000(5)
C5 0.024(6) 0.018(6) 0.029(6) 0.001(4) -0.004(5) 0.002(5)
C6 0.027(6) 0.013(5) 0.030(6) 0.000(4) -0.004(5) 0.000(5)
C7 0.024(6) 0.022(6) 0.031(6) 0.004(5) 0.002(5) 0.001(5)
C8 0.022(6) 0.017(5) 0.033(6) -0.001(5) -0.011(5) -0.005(5)
C9 0.019(6) 0.022(5) 0.034(6) 0.005(5) -0.003(5) 0.001(5)
C10 0.022(6) 0.024(6) 0.025(5) 0.000(5) -0.001(5) -0.002(5)
C11 0.018(6) 0.019(5) 0.035(6) 0.004(5) 0.000(5) -0.001(5)
C12 0.020(6) 0.024(5) 0.030(6) -0.003(5) 0.004(5) 0.004(5)
Br7 0.0322(7) 0.0390(7) 0.0339(7) -0.0120(5) -0.0004(5) -0.0040(6)
Br8 0.0272(7) 0.0348(7) 0.0352(7) -0.0021(5) -0.0031(5) -0.0110(5)
Br12 0.0459(8) 0.0285(6) 0.0326(6) 0.0033(5) 0.0075(6) 0.0005(6)
C1S 0.14(3) 0.10(2) 0.053(14) 0.000 -0.013(16) 0.000
Cl2S 0.189(11) 0.108(7) 0.244(12) 0.000 0.149(10) 0.000
C2S 0.11(2) 0.050(14) 0.13(2) 0.000 0.05(2) 0.000
Cl3S 0.154(6) 0.107(4) 0.185(7) -0.062(5) 0.047(5) -0.055(4)
Cl4S 0.124(7) 0.126(7) 0.101(6) 0.000 -0.021(5) 0.000
C1A 0.055(18) 0.040(19) 0.057(16) -0.004(11) -0.046(14) -0.001(12)
O1A 0.056(15) 0.084(16) 0.109(18) -0.028(14) -0.009(13) -0.012(13)
O2A 0.058(9) 0.045(7) 0.050(8) 0.000 0.000(7) 0.000
F1A 0.14(2) 0.18(3) 0.097(16) -0.024(15) -0.083(16) -0.033(19)
C3A 0.025(10) 0.043(11) 0.026(9) 0.000 0.008(7) 0.000
C4A 0.083(19) 0.033(11) 0.069(15) 0.000 0.021(14) 0.000
O3A 0.064(6) 0.038(5) 0.044(5) -0.003(4) 0.023(5) -0.015(5)
F4A 0.087(13) 0.187(19) 0.109(13) 0.000 0.053(11) 0.000
F5A 0.178(11) 0.053(5) 0.074(6) -0.017(5) 0.073(7) -0.022(6)

loop_
_atom_type_symbol
_atom_type_description
_atom_type_scat_dispersion_real
_atom_type_scat_dispersion_imag
_atom_type_scat_source
C C 0.0181 0.0091 'International Tables Vol C Tables 4.2.6.8 and 6.1.1.4'
H H 0.0000 0.0000 'International Tables Vol C Tables 4.2.6.8 and 6.1.1.4'
N N 0.0311 0.0180 'International Tables Vol C Tables 4.2.6.8 and 6.1.1.4'
O O 0.0492 0.0322 'International Tables Vol C Tables 4.2.6.8 and 6.1.1.4'
F F 0.0727 0.0534 'International Tables Vol C Tables 4.2.6.8 and 6.1.1.4'
Br Br -0.6763 1.2805 'International Tables Vol C Tables 4.2.6.8 and 6.1.1.4'
Cl Cl 0.3639 0.7018 'International Tables Vol C Tables 4.2.6.8 and 6.1.1.4'

loop_
_geom_angle_atom_site_label_1
_geom_angle_atom_site_label_2
_geom_angle_atom_site_label_3
_geom_angle
_geom_angle_site_symmetry_1
_geom_angle_site_symmetry_3
C4 N21 C4 110.2(12) 7_565 .
C6 N22 C9 111.2(8) . .
C11 N23 C11 112.0(12) . 7_565
C3 C3 C4 107.6(6) 7_565 .
C3 C3 C31 124.9(6) 7_565 .
C4 C3 C31 125.7(9) . .
N21 C4 C5 122.1(9) . .
N21 C4 C3 107.1(9) . .
C5 C4 C3 130.4(10) . .
C6 C5 C4 120.9(9) . .
C6 C5 C51 122.7(9) . .
C4 C5 C51 116.3(9) . .
N22 C6 C5 121.7(9) . .
N22 C6 C7 107.3(9) . .
C5 C6 C7 130.9(10) . .
C8 C7 C6 106.7(9) . .
C8 C7 Br7 125.5(8) . .
C6 C7 Br7 126.7(8) . .
C7 C8 C9 109.2(9) . .
C7 C8 Br8 125.1(8) . .
C9 C8 Br8 125.1(8) . .
N22 C9 C10 123.8(9) . .
N22 C9 C8 105.4(9) . .
C10 C9 C8 130.8(10) . .
C9 C10 C11 120.4(9) . .
C9 C10 C101 120.4(9) . .
C11 C10 C101 119.2(9) . .
N23 C11 C10 124.9(9) . .
N23 C11 C12 106.2(9) . .
C10 C11 C12 128.8(9) . .
C12 C12 C11 107.6(6) 7_565 .
C12 C12 Br12 124.0(3) 7_565 .
C11 C12 Br12 127.5(8) . .
C32 C31 C3 111.9(10) . .
C52 C51 C56 118.5(10) . .
C52 C51 C5 120.9(9) . .
C56 C51 C5 120.6(9) . .
C53 C52 C51 119.5(10) . .
C54 C53 C52 121.3(11) . .
C53 C54 C55 119.6(11) . .
C56 C55 C54 120.6(11) . .
C55 C56 C51 120.6(10) . .
C102 C101 C106 119.7(10) . .
C102 C101 C10 120.1(10) . .
C106 C101 C10 120.2(10) . .
C103 C102 C101 119.7(10) . .
C104 C103 C102 119.5(11) . .
C103 C104 C105 121.2(11) . .
C106 C105 C104 119.6(11) . .
C105 C106 C101 120.2(10) . .
Cl1S C1S Cl1S 111.2(12) 7_565 .
Cl1S C1S Cl2S 123.7(6) 7_565 .
Cl1S C1S Cl2S 123.7(6) . .
Cl1S C1S Cl1' 53.3(7) 7_565 7_565
Cl1S C1S Cl1' 116.5(11) . 7_565
Cl2S C1S Cl1' 105.9(12) . 7_565
Cl1S C1S Cl1' 116.5(11) 7_565 .
Cl1S C1S Cl1' 53.3(7) . .
Cl2S C1S Cl1' 105.9(12) . .
Cl1' C1S Cl1' 78.5(15) 7_565 .
Cl1' Cl1S C1S 65.5(6) . .
Cl1S Cl1' C1S 61.2(5) . .
Cl1S Cl1' Cl1' 100.6(8) . 7_565
C1S Cl1' Cl1' 50.7(8) . 7_565
Cl4S C2S Cl3S 107.9(8) . 7_565
Cl4S C2S Cl3S 107.9(8) . .
Cl3S C2S Cl3S 113.1(12) 7_565 .
C1A C1A O2A 68.6(11) 7_565 .
C1A C1A O1A 127.2(16) 7_565 .
O2A C1A O1A 129(2) . .
C1A C1A C2A 73.5(8) 7_565 .
O2A C1A C2A 110.8(17) . .
O1A C1A C2A 120.4(18) . .
C1A C1A O1A 30.9(8) 7_565 7_565
O2A C1A O1A 87.0(15) . 7_565
O1A C1A O1A 96(2) . 7_565
C2A C1A O1A 88.4(13) . 7_565
F1A C2A F1A 52(3) 7_565 .
F1A C2A F2A 53.1(16) 7_565 7_565
F1A C2A F2A 102(3) . 7_565
F1A C2A F2A 102(3) 7_565 .
F1A C2A F2A 53.1(16) . .
F2A C2A F2A 138(4) 7_565 .
F1A C2A F3A 136(3) 7_565 .
F1A C2A F3A 100.9(19) . .
F2A C2A F3A 120(3) 7_565 .
F2A C2A F3A 50.8(17) . .
F1A C2A F3A 100.9(19) 7_565 7_565
F1A C2A F3A 136(3) . 7_565
F2A C2A F3A 50.8(17) 7_565 7_565
F2A C2A F3A 120(3) . 7_565
F3A C2A F3A 74(2) . 7_565
F1A C2A C1A 103.4(18) 7_565 7_565
F1A C2A C1A 119(2) . 7_565
F2A C2A C1A 93.8(19) 7_565 7_565
F2A C2A C1A 127(2) . 7_565
F3A C2A C1A 121.0(19) . 7_565
F3A C2A C1A 99.9(17) 7_565 7_565
F1A C2A C1A 119(2) 7_565 .
F1A C2A C1A 103.4(18) . .
F2A C2A C1A 127(2) 7_565 .
F2A C2A C1A 93.8(19) . .
F3A C2A C1A 99.9(17) . .
F3A C2A C1A 121.0(19) 7_565 .
C1A C2A C1A 33.0(17) 7_565 .
C1A O1A C1A 21.9(12) . 7_565
C1A O2A C1A 43(2) 7_565 .
F1A F1A F2A 123.1(16) 7_565 .
F1A F1A C2A 64.2(13) 7_565 .
F2A F1A C2A 62.5(9) . .
F3A F2A F1A 125.1(19) . .
F3A F2A C2A 65.8(11) . .
F1A F2A C2A 64.3(11) . .
F2A F3A C2A 63.4(10) . .
F2A F3A F3A 111.7(15) . 7_565
C2A F3A F3A 52.9(11) . 7_565
O3A C3A O3A 128.3(14) 7_565 .
O3A C3A C4A 115.8(7) 7_565 .
O3A C3A C4A 115.8(7) . .
F4A C4A F5A 104.2(14) . 7_565
F4A C4A F5A 104.2(14) . .
F5A C4A F5A 105.6(14) 7_565 .
F4A C4A C3A 113.2(14) . .
F5A C4A C3A 114.3(12) 7_565 .
F5A C4A C3A 114.3(12) . .

loop_
_geom_bond_atom_site_label_1
_geom_bond_atom_site_label_2
_geom_bond_distance
_geom_bond_site_symmetry_2
N21 C4 1.370(12) 7_565
N21 C4 1.370(12) .
N22 C6 1.353(13) .
N22 C9 1.376(13) .
N23 C11 1.365(12) .
N23 C11 1.365(12) 7_565
C3 C3 1.38(2) 7_565
C3 C4 1.428(15) .
C3 C31 1.658(15) .
C4 C5 1.422(14) .
C5 C6 1.415(15) .
C5 C51 1.467(14) .
C6 C7 1.423(14) .
C7 C8 1.376(15) .
C7 Br7 1.853(10) .
C8 C9 1.418(14) .
C8 Br8 1.871(10) .
C9 C10 1.407(14) .
C10 C11 1.412(15) .
C10 C101 1.469(14) .
C11 C12 1.434(14) .
C12 C12 1.39(2) 7_565
C12 Br12 1.843(10) .
C31 C32 1.346(16) .
C51 C52 1.399(15) .
C51 C56 1.402(14) .
C52 C53 1.380(15) .
C53 C54 1.370(16) .
C54 C55 1.373(16) .
C55 C56 1.370(15) .
C101 C102 1.393(15) .
C101 C106 1.391(15) .
C102 C103 1.385(16) .
C103 C104 1.375(16) .
C104 C105 1.377(16) .
C105 C106 1.372(15) .
C1S Cl1S 1.670(9) 7_565
C1S Cl1S 1.670(9) .
C1S Cl2S 1.687(11) .
C1S Cl1' 1.734(12) 7_565
C1S Cl1' 1.734(12) .
Cl1S Cl1' 1.53(2) .
Cl1' Cl1' 2.19(4) 7_565
C2S Cl4S 1.713(11) .
C2S Cl3S 1.719(10) 7_565
C2S Cl3S 1.719(10) .
C1A C1A 0.90(4) 7_565
C1A O2A 1.228(13) .
C1A O1A 1.235(14) .
C1A C2A 1.58(3) .
C1A O1A 1.91(3) 7_565
C2A F1A 1.321(13) 7_565
C2A F1A 1.321(13) .
C2A F2A 1.301(14) 7_565
C2A F2A 1.301(14) .
C2A F3A 1.326(13) .
C2A F3A 1.326(13) 7_565
C2A C1A 1.58(3) 7_565
O1A C1A 1.91(3) 7_565
O2A C1A 1.228(13) 7_565
F1A F1A 1.15(5) 7_565
F1A F2A 1.17(3) .
F2A F3A 1.13(3) .
F3A F3A 1.60(4) 7_565
C3A O3A 1.232(9) 7_565
C3A O3A 1.232(9) .
C3A C4A 1.49(2) .
C4A F4A 1.316(13) .
C4A F5A 1.313(10) 7_565
C4A F5A 1.313(10) .
